data_7042573
loop_
_publ_author_name
'Na, Hanah'
'Maity, Ayan'
'Teets, Thomas S.'

_publ_section_title
;
 Bis-cyclometalated iridium complexes with electronically modified aryl
 isocyanide ancillary ligands.
;
_journal_issue 15
_journal_name_full 'Dalton transactions (Cambridge, England : 2003)'
_journal_page_first 5008
_journal_page_last 5016
_journal_paper_doi 10.1039/c7dt00694b
_journal_volume 46
_journal_year 2017
_chemical_formula_sum 'C45.5 H23.5 Cl4.5 F18 Ir N4 P S2'
_chemical_formula_weight 1415.00
_space_group_crystal_system monoclinic
_space_group_IT_number 14
_space_group_name_Hall '-P 2yn'
_space_group_name_H-M_alt 'P 1 21/n 1'
_symmetry_space_group_name_Hall '-P 2yn'
_symmetry_space_group_name_H-M 'P 1 21/n 1'
_atom_sites_solution_hydrogens geom
_audit_creation_method SHELXL-2014/7
_audit_update_record
;
2017-01-05 deposited with the CCDC.
2017-03-22 downloaded from the CCDC.
;
_cell_angle_alpha 90
_cell_angle_beta 94.2283(10)
_cell_angle_gamma 90
_cell_formula_units_Z 8
_cell_length_a 11.9997(9)
_cell_length_b 17.0768(14)
_cell_length_c 49.214(4)
_cell_measurement_reflns_used 9923
_cell_measurement_temperature 123(2)
_cell_measurement_theta_max 27.46
_cell_measurement_theta_min 2.36
_cell_volume 10057.3(14)
_computing_cell_refinement 'Bruker SAINT'
_computing_data_collection 'Bruker APEX2'
_computing_data_reduction 'Bruker SAINT'
_computing_molecular_graphics 'Bruker SHELXTL'
_computing_publication_material 'Bruker SHELXTL'
_computing_structure_refinement 'SHELXL-2014/7 (Sheldrick, 2014)'
_computing_structure_solution 'SHELXS-97 (Sheldrick 2008)'
_diffrn_ambient_temperature 123(2)
_diffrn_measured_fraction_theta_full 0.999
_diffrn_measured_fraction_theta_max 0.993
_diffrn_measurement_device_type 'Bruker APEX-II CCD'
_diffrn_measurement_method '\f and \w scans'
_diffrn_radiation_type MoK\a
_diffrn_radiation_wavelength 0.71073
_diffrn_reflns_av_R_equivalents 0.0254
_diffrn_reflns_av_unetI/netI 0.0326
_diffrn_reflns_Laue_measured_fraction_full 0.999
_diffrn_reflns_Laue_measured_fraction_max 0.993
_diffrn_reflns_limit_h_max 11
_diffrn_reflns_limit_h_min -15
_diffrn_reflns_limit_k_max 22
_diffrn_reflns_limit_k_min -19
_diffrn_reflns_limit_l_max 63
_diffrn_reflns_limit_l_min -63
_diffrn_reflns_number 60869
_diffrn_reflns_point_group_measured_fraction_full 0.999
_diffrn_reflns_point_group_measured_fraction_max 0.993
_diffrn_reflns_theta_full 25.242
_diffrn_reflns_theta_max 27.475
_diffrn_reflns_theta_min 1.263
_exptl_absorpt_coefficient_mu 3.116
_exptl_absorpt_correction_T_max 0.7456
_exptl_absorpt_correction_T_min 0.5847
_exptl_absorpt_correction_type multi-scan
_exptl_absorpt_process_details sadabs
_exptl_crystal_colour orange
_exptl_crystal_density_diffrn 1.869
_exptl_crystal_description Needle
_exptl_crystal_F_000 5496
_exptl_crystal_size_max 0.400
_exptl_crystal_size_mid 0.100
_exptl_crystal_size_min 0.100
_refine_diff_density_max 2.610
_refine_diff_density_min -2.874
_refine_diff_density_rms 0.198
_refine_ls_extinction_method none
_refine_ls_goodness_of_fit_ref 1.107
_refine_ls_hydrogen_treatment constr
_refine_ls_matrix_type full
_refine_ls_number_parameters 1397
_refine_ls_number_reflns 22900
_refine_ls_number_restraints 369
_refine_ls_restrained_S_all 15.039
_refine_ls_R_factor_all 0.0649
_refine_ls_R_factor_gt 0.0586
_refine_ls_shift/su_max 0.002
_refine_ls_shift/su_mean 0.000
_refine_ls_structure_factor_coef Fsqd
_refine_ls_weighting_details 'w=1/[\s^2^(Fo^2^)+(0.0561P)^2^+120.5296P] where P=(Fo^2^+2Fc^2^)/3'
_refine_ls_weighting_scheme calc
_refine_ls_wR_factor_gt 0.1433
_refine_ls_wR_factor_ref 0.1482
_reflns_Friedel_coverage 0.000
_reflns_number_gt 20730
_reflns_number_total 22900
_reflns_threshold_expression 'I > 2\s(I)'
_cod_data_source_file c7dt00694b2.cif
_cod_data_source_block 3b
_cod_depositor_comments 'Adding full bibliography for 7042571--7042574.cif.'
_cod_original_cell_volume 10057.4(14)
_cod_original_formula_sum 'C45.50 H23.50 Cl4.50 F18 Ir N4 P S2'
_cod_database_code 7042573
_shelx_shelxl_version_number 2014/7
_shelx_space_group_comment
; 
The symmetry employed for this shelxl refinement is uniquely defined 
by the following loop, which should always be used as a source of 
symmetry information in preference to the above space-group names. 
They are only intended as comments. 
;
_shelx_estimated_absorpt_t_min 0.369
_shelx_estimated_absorpt_t_max 0.746

loop_
_space_group_symop_operation_xyz
'x, y, z'
'-x+1/2, y+1/2, -z+1/2'
'-x, -y, -z'
'x-1/2, -y-1/2, z-1/2'

loop_
_atom_site_label
_atom_site_type_symbol
_atom_site_fract_x
_atom_site_fract_y
_atom_site_fract_z
_atom_site_U_iso_or_equiv
_atom_site_adp_type
_atom_site_occupancy
_atom_site_site_symmetry_order
_atom_site_calc_flag
_atom_site_refinement_flags_posn
_atom_site_refinement_flags_adp
_atom_site_refinement_flags_occupancy
_atom_site_disorder_assembly
_atom_site_disorder_group
Ir1 Ir 1.19014(2) 0.25443(2) 0.42443(2) 0.01426(7) Uani 1 1 d . . . . .
Ir2 Ir 0.67518(2) 0.30194(2) 0.29608(2) 0.01700(7) Uani 1 1 d . . . . .
S1 S 1.55960(14) 0.27462(11) 0.44586(4) 0.0271(4) Uani 1 1 d . . . . .
S2A S 1.01843(14) 0.33189(12) 0.26621(4) 0.0286(4) Uani 1 1 d . . . . .
S2 S 0.96821(15) 0.16583(11) 0.35359(3) 0.0272(4) Uani 1 1 d . . . . .
S1A S 0.51591(15) 0.18688(12) 0.36562(4) 0.0286(4) Uani 1 1 d . . . . .
P2S P 1.1643(2) 0.69568(15) 0.50853(5) 0.0437(5) Uani 1 1 d . . . . .
Cl6S Cl 0.4600(2) 0.27324(16) 0.51501(6) 0.0599(7) Uani 1 1 d . U . . .
P1S P 0.3260(2) 0.41087(16) 0.23911(5) 0.0478(6) Uani 1 1 d . . . . .
Cl5S Cl 0.5762(3) 0.1771(2) 0.55594(7) 0.0741(8) Uani 1 1 d . U . . .
Cl4S Cl 0.5059(3) 0.11264(19) 0.50355(8) 0.0840(9) Uani 1 1 d . U . . .
Cl3S Cl 0.3795(4) 0.5596(3) 0.38010(11) 0.1168(14) Uani 1 1 d . U . . .
N1 N 1.3459(4) 0.2917(3) 0.44057(10) 0.0174(10) Uani 1 1 d . . . . .
N4A N 0.5889(5) 0.4015(4) 0.29972(13) 0.0344(15) Uani 1 1 d . . . . .
N1A N 0.5639(5) 0.2456(3) 0.31981(11) 0.0195(11) Uani 1 1 d . . . . .
N2A N 0.8136(4) 0.3450(3) 0.27834(11) 0.0207(11) Uani 1 1 d . . . . .
N2 N 1.0569(4) 0.2080(3) 0.40050(11) 0.0179(10) Uani 1 1 d . . . . .
N3 N 1.1483(5) 0.1836(3) 0.48209(11) 0.0206(11) Uani 1 1 d . . . . .
Cl2S Cl 0.5890(4) 0.4784(3) 0.38203(13) 0.1248(16) Uani 1 1 d . U . . .
C5 C 1.1583(5) 0.2102(4) 0.46083(13) 0.0170(12) Uani 1 1 d . . . . .
C6 C 1.1061(5) 0.3533(4) 0.42908(12) 0.0178(12) Uani 1 1 d . . . . .
C11 C 1.2846(5) 0.1550(4) 0.41867(12) 0.0185(12) Uani 1 1 d . . . . .
C12 C 1.3973(5) 0.1626(4) 0.42791(13) 0.0195(12) Uani 1 1 d . . . . .
C13 C 1.4737(6) 0.1004(4) 0.42738(15) 0.0281(15) Uani 1 1 d . . . . .
H13 H 1.5495 0.1073 0.4340 0.034 Uiso 1 1 calc R U . . .
C14 C 1.4368(6) 0.0294(4) 0.41717(16) 0.0314(16) Uani 1 1 d . . . . .
H14 H 1.4871 -0.0135 0.4169 0.038 Uiso 1 1 calc R U . . .
C15 C 1.3249(6) 0.0202(4) 0.40714(16) 0.0295(16) Uani 1 1 d . . . . .
H15 H 1.2999 -0.0288 0.3998 0.035 Uiso 1 1 calc R U . . .
C16 C 1.2508(6) 0.0823(4) 0.40784(14) 0.0222(13) Uani 1 1 d . . . . .
H16 H 1.1755 0.0753 0.4008 0.027 Uiso 1 1 calc R U . . .
C17 C 1.4260(5) 0.2396(4) 0.43812(13) 0.0194(12) Uani 1 1 d . . . . .
C22 C 1.3874(5) 0.3645(4) 0.44948(13) 0.0213(13) Uani 1 1 d . . . . .
C23 C 1.5049(6) 0.3660(4) 0.45281(14) 0.0238(14) Uani 1 1 d . . . . .
C24 C 1.5621(6) 0.4344(4) 0.46145(15) 0.0278(15) Uani 1 1 d . . . . .
H24 H 1.6413 0.4351 0.4639 0.033 Uiso 1 1 calc R U . . .
C25 C 1.5012(6) 0.4998(5) 0.46626(16) 0.0310(16) Uani 1 1 d . . . . .
H25 H 1.5389 0.5471 0.4713 0.037 Uiso 1 1 calc R U . . .
C26 C 1.3842(6) 0.4985(5) 0.46393(16) 0.0311(16) Uani 1 1 d . . . . .
H26 H 1.3436 0.5443 0.4680 0.037 Uiso 1 1 calc R U . . .
C27 C 1.3271(6) 0.4307(4) 0.45571(14) 0.0253(14) Uani 1 1 d . . . . .
H27 H 1.2478 0.4297 0.4544 0.030 Uiso 1 1 calc R U . . .
C31 C 1.2290(5) 0.2916(4) 0.38606(13) 0.0188(12) Uani 1 1 d . . . . .
C32 C 1.1558(6) 0.2632(4) 0.36495(13) 0.0214(13) Uani 1 1 d . . . . .
C33 C 1.1665(7) 0.2824(4) 0.33756(14) 0.0294(15) Uani 1 1 d . . . . .
H33 H 1.1152 0.2622 0.3237 0.035 Uiso 1 1 calc R U . . .
C34 C 1.2524(7) 0.3309(5) 0.33098(16) 0.0352(18) Uani 1 1 d . . . . .
H34 H 1.2604 0.3449 0.3125 0.042 Uiso 1 1 calc R U . . .
C35 C 1.3273(7) 0.3592(4) 0.35173(15) 0.0303(16) Uani 1 1 d . . . . .
H35 H 1.3875 0.3917 0.3472 0.036 Uiso 1 1 calc R U . . .
C36 C 1.3155(6) 0.3407(4) 0.37894(14) 0.0256(14) Uani 1 1 d . . . . .
H36 H 1.3665 0.3615 0.3927 0.031 Uiso 1 1 calc R U . . .
C37 C 1.0671(5) 0.2152(4) 0.37401(13) 0.0202(13) Uani 1 1 d . . . . .
C42 C 0.9626(5) 0.1642(4) 0.40613(13) 0.0181(12) Uani 1 1 d . . . . .
C43 C 0.9199(6) 0.1522(4) 0.43124(14) 0.0255(14) Uani 1 1 d . . . . .
H43 H 0.9562 0.1731 0.4475 0.031 Uiso 1 1 calc R U . . .
C44 C 0.8225(6) 0.1086(5) 0.43191(18) 0.0331(17) Uani 1 1 d . . . . .
H44 H 0.7915 0.1006 0.4489 0.040 Uiso 1 1 calc R U . . .
C45 C 0.7688(6) 0.0764(5) 0.40850(18) 0.0336(17) Uani 1 1 d . . . . .
H45 H 0.7043 0.0448 0.4098 0.040 Uiso 1 1 calc R U . . .
C46 C 0.8089(6) 0.0903(4) 0.38355(17) 0.0312(16) Uani 1 1 d . . . . .
H46 H 0.7716 0.0698 0.3674 0.037 Uiso 1 1 calc R U . . .
C47 C 0.9050(6) 0.1347(4) 0.38236(15) 0.0252(14) Uani 1 1 d . . . . .
C51 C 1.1201(6) 0.1547(4) 0.50703(13) 0.0213(13) Uani 1 1 d . . . . .
C52 C 1.0176(6) 0.1179(4) 0.50875(14) 0.0249(14) Uani 1 1 d . . . . .
H52 H 0.9674 0.1117 0.4930 0.030 Uiso 1 1 calc R U . . .
C53 C 0.9902(7) 0.0907(4) 0.53396(17) 0.0317(17) Uani 1 1 d . . . . .
C54 C 1.0627(7) 0.1002(5) 0.55711(16) 0.0364(19) Uani 1 1 d . . . . .
H54 H 1.0429 0.0817 0.5743 0.044 Uiso 1 1 calc R U . . .
C55 C 1.1639(7) 0.1369(5) 0.55466(15) 0.0333(17) Uani 1 1 d . . . . .
C56 C 1.1958(6) 0.1639(4) 0.52988(14) 0.0268(15) Uani 1 1 d . . . . .
H56 H 1.2665 0.1878 0.5284 0.032 Uiso 1 1 calc R U . . .
C57 C 0.8755(9) 0.0536(6) 0.5346(2) 0.0525(16) Uani 1 1 d D U . . .
C58 C 1.2404(12) 0.1496(8) 0.5793(2) 0.0695(19) Uani 1 1 d . U . . .
C61 C 1.0266(6) 0.4891(4) 0.43518(15) 0.0234(14) Uani 1 1 d . . . . .
C62 C 1.0881(6) 0.5486(4) 0.42411(17) 0.0305(16) Uani 1 1 d . . . . .
H62 H 1.1486 0.5367 0.4134 0.037 Uiso 1 1 calc R U . . .
C63 C 1.0598(7) 0.6248(5) 0.4290(2) 0.044(2) Uani 1 1 d . . . . .
C64 C 0.9720(7) 0.6421(5) 0.4443(2) 0.052(3) Uani 1 1 d . . . . .
H64 H 0.9524 0.6951 0.4474 0.062 Uiso 1 1 calc R U . . .
C65 C 0.9123(7) 0.5822(5) 0.4553(2) 0.043(2) Uani 1 1 d . . . . .
C66 C 0.9377(6) 0.5042(4) 0.45084(17) 0.0297(16) Uani 1 1 d . . . . .
H66 H 0.8960 0.4630 0.4582 0.036 Uiso 1 1 calc R U . . .
C67 C 1.1300(11) 0.6882(6) 0.4167(3) 0.0621(17) Uani 1 1 d . U . . .
C68 C 0.8186(9) 0.6000(7) 0.4728(3) 0.078(2) Uani 1 1 d . U . . .
N4 N 1.0582(5) 0.4118(3) 0.43091(12) 0.0214(11) Uani 1 1 d . . . . .
Cl1S Cl 0.5810(6) 0.6434(4) 0.38681(19) 0.179(3) Uani 1 1 d . U . . .
C5A C 0.6120(5) 0.2784(4) 0.25789(13) 0.0199(12) Uani 1 1 d . . . . .
C6A C 0.5412(5) 0.4581(4) 0.30421(14) 0.0200(13) Uani 1 1 d . . . . .
C11A C 0.7503(6) 0.3231(4) 0.33465(13) 0.0205(13) Uani 1 1 d . . . . .
C12A C 0.8451(6) 0.3678(4) 0.34200(14) 0.0266(14) Uani 1 1 d . . . . .
H12A H 0.8834 0.3934 0.3283 0.032 Uiso 1 1 calc R U . . .
C13A C 0.8842(6) 0.3754(4) 0.36932(15) 0.0289(15) Uani 1 1 d . . . . .
H13A H 0.9485 0.4064 0.3741 0.035 Uiso 1 1 calc R U . . .
C14A C 0.8299(6) 0.3378(4) 0.38961(14) 0.0289(15) Uani 1 1 d . . . . .
H14A H 0.8571 0.3432 0.4081 0.035 Uiso 1 1 calc R U . . .
C15A C 0.7363(6) 0.2926(4) 0.38293(14) 0.0274(15) Uani 1 1 d . . . . .
H15A H 0.6992 0.2662 0.3967 0.033 Uiso 1 1 calc R U . . .
C16A C 0.6975(5) 0.2865(4) 0.35565(13) 0.0207(13) Uani 1 1 d . . . . .
C17A C 0.5985(6) 0.2430(4) 0.34608(14) 0.0231(14) Uani 1 1 d . . . . .
C22A C 0.4663(6) 0.2036(4) 0.31393(14) 0.0229(13) Uani 1 1 d . . . . .
C23A C 0.4290(6) 0.1665(4) 0.33702(14) 0.0250(14) Uani 1 1 d . . . . .
C24A C 0.3320(7) 0.1201(5) 0.33528(17) 0.0336(17) Uani 1 1 d . . . . .
H24A H 0.3067 0.0953 0.3510 0.040 Uiso 1 1 calc R U . . .
C25A C 0.2744(6) 0.1115(5) 0.31005(17) 0.0332(17) Uani 1 1 d . . . . .
H25A H 0.2103 0.0787 0.3082 0.040 Uiso 1 1 calc R U . . .
C26A C 0.3095(6) 0.1507(5) 0.28722(15) 0.0300(15) Uani 1 1 d . . . . .
H26A H 0.2673 0.1454 0.2702 0.036 Uiso 1 1 calc R U . . .
C27A C 0.4044(6) 0.1970(4) 0.28890(14) 0.0251(14) Uani 1 1 d . . . . .
H27A H 0.4271 0.2238 0.2733 0.030 Uiso 1 1 calc R U . . .
C31A C 0.7745(6) 0.2025(4) 0.29596(13) 0.0225(13) Uani 1 1 d . . . . .
C32A C 0.7510(6) 0.1266(4) 0.30506(13) 0.0230(13) Uani 1 1 d . . . . .
H32A H 0.6821 0.1164 0.3127 0.028 Uiso 1 1 calc R U . . .
C33A C 0.8278(6) 0.0660(4) 0.30296(15) 0.0286(15) Uani 1 1 d . . . . .
H33A H 0.8107 0.0152 0.3093 0.034 Uiso 1 1 calc R U . . .
C34A C 0.9290(6) 0.0788(4) 0.29172(14) 0.0280(15) Uani 1 1 d . . . . .
H34A H 0.9796 0.0367 0.2900 0.034 Uiso 1 1 calc R U . . .
C35A C 0.9560(6) 0.1532(4) 0.28301(14) 0.0280(15) Uani 1 1 d . . . . .
H35A H 1.0253 0.1628 0.2755 0.034 Uiso 1 1 calc R U . . .
C36A C 0.8787(6) 0.2140(4) 0.28557(13) 0.0231(13) Uani 1 1 d . . . . .
C37A C 0.8970(6) 0.2940(4) 0.27724(13) 0.0226(13) Uani 1 1 d . . . . .
C41A C 0.8429(6) 0.4184(4) 0.26867(13) 0.0229(13) Uani 1 1 d . . . . .
C42A C 0.9531(6) 0.4224(5) 0.26148(15) 0.0279(15) Uani 1 1 d . . . . .
C43A C 0.9968(6) 0.4914(5) 0.25161(16) 0.0317(16) Uani 1 1 d . . . . .
H43A H 1.0720 0.4940 0.2469 0.038 Uiso 1 1 calc R U . . .
C44A C 0.9285(7) 0.5553(5) 0.24894(16) 0.0333(17) Uani 1 1 d . . . . .
H44A H 0.9575 0.6031 0.2425 0.040 Uiso 1 1 calc R U . . .
C45A C 0.8168(6) 0.5524(4) 0.25543(14) 0.0283(15) Uani 1 1 d . . . . .
H45A H 0.7708 0.5976 0.2531 0.034 Uiso 1 1 calc R U . . .
C46A C 0.7736(6) 0.4837(4) 0.26528(13) 0.0223(13) Uani 1 1 d . . . . .
H46A H 0.6979 0.4811 0.2697 0.027 Uiso 1 1 calc R U . . .
C51A C 0.5716(6) 0.2642(4) 0.20639(14) 0.0272(15) Uani 1 1 d . . . . .
C52A C 0.5398(7) 0.3308(4) 0.19208(14) 0.0301(16) Uani 1 1 d . . . . .
H52A H 0.5274 0.3785 0.2013 0.036 Uiso 1 1 calc R U . . .
C53A C 0.5263(8) 0.3270(5) 0.16396(15) 0.042(2) Uani 1 1 d D . . . .
C54A C 0.5466(10) 0.2586(6) 0.15048(17) 0.051(3) Uani 1 1 d . . . . .
H54A H 0.5386 0.2570 0.1311 0.061 Uiso 1 1 calc R U . . .
C55A C 0.5788(8) 0.1922(5) 0.16509(17) 0.042(2) Uani 1 1 d . . . . .
C56A C 0.5901(8) 0.1937(5) 0.19326(17) 0.0386(19) Uani 1 1 d . . . . .
H56A H 0.6099 0.1478 0.2034 0.046 Uiso 1 1 calc R U . . .
C57A C 0.4911(11) 0.3973(6) 0.14875(19) 0.082(2) Uani 1 1 d D U . . .
C58A C 0.6004(13) 0.1163(8) 0.1509(2) 0.073(2) Uani 1 1 d . U . . .
C61A C 0.4930(8) 0.5334(5) 0.30417(18) 0.0392(19) Uani 1 1 d . . . . .
C62A C 0.3825(8) 0.5443(6) 0.30453(18) 0.046(2) Uani 1 1 d . . . . .
H62A H 0.3349 0.4999 0.3047 0.056 Uiso 1 1 calc R U . . .
C63A C 0.3360(9) 0.6175(6) 0.3046(2) 0.052(3) Uani 1 1 d . . . . .
C64A C 0.4022(9) 0.6820(6) 0.3034(2) 0.055(3) Uani 1 1 d . . . . .
H64A H 0.3705 0.7330 0.3026 0.066 Uiso 1 1 calc R U . . .
C65A C 0.5185(9) 0.6717(6) 0.30336(18) 0.046(2) Uani 1 1 d . . . . .
C66A C 0.5644(8) 0.5968(5) 0.30398(18) 0.043(2) Uani 1 1 d . . . . .
H66A H 0.6429 0.5895 0.3043 0.051 Uiso 1 1 calc R U . . .
C67A C 0.2127(11) 0.6300(9) 0.3039(3) 0.080(2) Uani 1 1 d . U . . .
C68A C 0.5957(11) 0.7394(6) 0.3027(2) 0.0599(18) Uani 1 1 d . U . . .
N3A N 0.5911(5) 0.2682(4) 0.23502(12) 0.0244(12) Uani 1 1 d . . . . .
C2S C 0.5558(9) 0.1960(6) 0.5208(2) 0.0520(14) Uani 1 1 d . U . . .
H2S H 0.6288 0.2114 0.5138 0.062 Uiso 1 1 calc R U . . .
F1 F 0.8219(6) 0.0854(4) 0.55480(19) 0.092(2) Uani 1 1 d . U . A 1
F2 F 0.8140(5) 0.0511(5) 0.51316(17) 0.0874(19) Uani 1 1 d . U . B 1
F3 F 0.8907(5) -0.0224(3) 0.54357(12) 0.0531(13) Uani 1 1 d . U . C 1
F1S F 0.1967(5) 0.3928(5) 0.23211(17) 0.085(2) Uani 1 1 d . . . D 1
F2S F 0.2978(6) 0.5001(4) 0.24520(13) 0.0679(18) Uani 1 1 d . . . E 1
F1A F 0.4404(12) 0.4479(5) 0.16145(19) 0.090(3) Uani 0.737(10) 1 d D U P F 1
F2A F 0.5926(10) 0.4425(5) 0.14466(18) 0.093(3) Uani 0.737(10) 1 d D U P F 1
F3A F 0.4597(11) 0.3840(5) 0.12242(15) 0.082(3) Uani 0.737(10) 1 d D U P F 1
F1B F 0.3672(16) 0.3923(13) 0.1443(5) 0.088(3) Uani 0.263(10) 1 d D U P F 2
F2B F 0.495(3) 0.4705(10) 0.1593(5) 0.086(3) Uani 0.263(10) 1 d D U P F 2
F3B F 0.508(3) 0.4038(16) 0.1216(3) 0.088(3) Uani 0.263(10) 1 d D U P F 2
F3S F 0.3548(5) 0.3226(4) 0.23277(14) 0.0634(17) Uani 1 1 d . . . . .
F4S F 0.3168(7) 0.3891(4) 0.27027(13) 0.083(2) Uani 1 1 d . . . . .
F4A F 0.6853(8) 0.0764(5) 0.16287(16) 0.098(2) Uani 1 1 d . U . . .
F4 F 1.2750(10) 0.2193(5) 0.58168(17) 0.119(3) Uani 1 1 d . U . . .
F5S F 0.4568(5) 0.4292(4) 0.24548(11) 0.0509(13) Uani 1 1 d . . . . .
F5 F 1.2026(7) 0.1224(6) 0.60179(13) 0.096(2) Uani 1 1 d . U . . .
F5A F 0.5145(8) 0.0702(5) 0.1490(2) 0.103(2) Uani 1 1 d . U . . .
F6S F 0.3382(5) 0.4345(4) 0.20814(12) 0.0601(16) Uani 1 1 d . . . . .
F6 F 1.3342(6) 0.1080(6) 0.57815(15) 0.0888(19) Uani 1 1 d . U . . .
F6A F 0.6265(8) 0.1274(5) 0.12522(14) 0.091(2) Uani 1 1 d . U . . .
F7 F 1.1430(7) 0.6760(4) 0.39003(15) 0.0758(17) Uani 1 1 d . U . . .
F7S F 1.1218(6) 0.6123(4) 0.49788(13) 0.0687(18) Uani 1 1 d . . . . .
F7A F 0.1885(7) 0.6868(6) 0.32183(19) 0.109(2) Uani 1 1 d . U . . .
F8S F 1.2804(6) 0.6738(4) 0.49725(14) 0.0725(19) Uani 1 1 d . . . . .
F8 F 1.2334(6) 0.6869(4) 0.42841(16) 0.0725(16) Uani 1 1 d . U . . .
F8A F 0.1574(7) 0.5642(6) 0.3099(2) 0.110(2) Uani 1 1 d . U . . .
F9S F 1.1241(6) 0.7333(4) 0.47925(14) 0.0709(18) Uani 1 1 d . . . . .
F9 F 1.0823(7) 0.7573(4) 0.41734(15) 0.0728(17) Uani 1 1 d . U . . .
F9A F 0.1642(6) 0.6495(6) 0.28095(17) 0.090(2) Uani 1 1 d . U . . .
F10S F 1.2114(4) 0.7789(3) 0.51671(11) 0.0439(12) Uani 1 1 d . . . . .
F10A F 0.6644(7) 0.7437(4) 0.32612(14) 0.0719(17) Uani 1 1 d . U . . .
F10 F 0.7233(7) 0.6261(6) 0.4538(2) 0.120(2) Uani 1 1 d . U . . .
F11S F 1.2028(4) 0.6627(3) 0.53871(10) 0.0413(11) Uani 1 1 d . . . . .
F11A F 0.6650(6) 0.7335(4) 0.28286(14) 0.0662(15) Uani 1 1 d . U . . .
F11 F 0.8284(6) 0.6616(4) 0.48628(19) 0.095(2) Uani 1 1 d . U . . .
F12S F 1.0461(4) 0.7148(3) 0.51736(12) 0.0490(13) Uani 1 1 d . . . . .
F12A F 0.5453(7) 0.8088(4) 0.30034(15) 0.0762(18) Uani 1 1 d . U . . .
F12 F 0.7697(6) 0.5435(4) 0.48225(17) 0.083(2) Uani 1 1 d . U . . .
C1S C 0.5167(16) 0.5592(11) 0.3949(5) 0.125(2) Uani 1 1 d . U . . .
H1S H 0.5160 0.5547 0.4152 0.150 Uiso 1 1 calc R U . . .
C3S C -0.527(3) -0.061(2) 0.3519(10) 0.270(4) Uani 1 1 d . U . . .
H3S H -0.5550 -0.0197 0.3641 0.324 Uiso 1 1 calc R U . . .
Cl8S Cl -0.4124(9) -0.0387(6) 0.3422(3) 0.278(4) Uani 1 1 d . U . . .
Cl7S Cl -0.5295(10) -0.1540(7) 0.3674(3) 0.284(4) Uani 1 1 d . U . . .
Cl9S Cl -0.6313(8) -0.0872(6) 0.3260(3) 0.281(4) Uani 1 1 d . U . . .

loop_
_atom_site_aniso_label
_atom_site_aniso_U_11
_atom_site_aniso_U_22
_atom_site_aniso_U_33
_atom_site_aniso_U_23
_atom_site_aniso_U_13
_atom_site_aniso_U_12
Ir1 0.01336(11) 0.01548(12) 0.01411(11) -0.00039(8) 0.00216(8) 0.00073(8)
Ir2 0.01780(12) 0.01973(13) 0.01338(11) 0.00083(9) 0.00064(8) 0.00314(9)
S1 0.0136(7) 0.0305(9) 0.0373(10) -0.0004(7) 0.0022(7) -0.0001(6)
S2A 0.0200(8) 0.0353(10) 0.0310(9) 0.0066(7) 0.0049(7) 0.0032(7)
S2 0.0304(9) 0.0296(9) 0.0205(8) -0.0058(7) -0.0056(7) -0.0014(7)
S1A 0.0304(9) 0.0366(10) 0.0195(8) 0.0074(7) 0.0074(7) 0.0027(7)
P2S 0.0349(11) 0.0439(13) 0.0524(14) 0.0012(11) 0.0033(10) 0.0016(10)
Cl6S 0.0626(15) 0.0458(12) 0.0750(17) 0.0191(12) 0.0299(13) 0.0162(11)
P1S 0.0461(13) 0.0527(15) 0.0473(13) 0.0186(11) 0.0206(11) 0.0164(11)
Cl5S 0.0682(18) 0.078(2) 0.0740(16) 0.0272(14) -0.0057(14) -0.0138(15)
Cl4S 0.101(2) 0.0524(15) 0.100(2) -0.0173(16) 0.0176(19) 0.0012(16)
Cl3S 0.108(3) 0.104(3) 0.141(4) -0.022(3) 0.025(3) 0.015(2)
N1 0.016(2) 0.020(3) 0.016(2) 0.001(2) 0.0016(19) 0.000(2)
N4A 0.028(3) 0.051(4) 0.025(3) 0.004(3) 0.003(3) -0.005(3)
N1A 0.022(3) 0.022(3) 0.015(2) -0.001(2) 0.002(2) 0.004(2)
N2A 0.020(3) 0.025(3) 0.017(3) 0.002(2) -0.001(2) 0.001(2)
N2 0.018(3) 0.015(3) 0.020(3) 0.001(2) -0.001(2) 0.001(2)
N3 0.020(3) 0.022(3) 0.020(3) 0.002(2) 0.005(2) 0.000(2)
Cl2S 0.112(3) 0.100(3) 0.166(5) -0.006(3) 0.033(3) 0.019(2)
C5 0.015(3) 0.016(3) 0.020(3) -0.002(2) 0.002(2) -0.002(2)
C6 0.017(3) 0.020(3) 0.017(3) 0.000(2) 0.002(2) -0.004(2)
C11 0.022(3) 0.021(3) 0.013(3) 0.002(2) 0.007(2) 0.001(2)
C12 0.020(3) 0.020(3) 0.019(3) 0.003(2) 0.004(2) 0.001(2)
C13 0.024(3) 0.027(4) 0.034(4) 0.006(3) 0.010(3) 0.007(3)
C14 0.032(4) 0.024(4) 0.040(4) 0.007(3) 0.013(3) 0.011(3)
C15 0.037(4) 0.017(3) 0.036(4) -0.002(3) 0.012(3) 0.003(3)
C16 0.025(3) 0.019(3) 0.024(3) 0.004(3) 0.009(3) 0.002(3)
C17 0.018(3) 0.025(3) 0.016(3) 0.002(2) 0.003(2) -0.004(2)
C22 0.022(3) 0.023(3) 0.019(3) 0.001(2) 0.001(2) -0.004(3)
C23 0.021(3) 0.026(3) 0.024(3) 0.000(3) 0.002(3) -0.001(3)
C24 0.020(3) 0.034(4) 0.029(4) 0.001(3) 0.000(3) -0.010(3)
C25 0.029(4) 0.032(4) 0.032(4) -0.007(3) -0.002(3) -0.009(3)
C26 0.031(4) 0.027(4) 0.035(4) -0.006(3) -0.004(3) 0.004(3)
C27 0.019(3) 0.029(4) 0.027(3) -0.007(3) -0.003(3) -0.001(3)
C31 0.025(3) 0.016(3) 0.017(3) 0.002(2) 0.006(2) 0.002(2)
C32 0.029(3) 0.017(3) 0.018(3) -0.001(2) 0.001(3) 0.001(3)
C33 0.041(4) 0.029(4) 0.018(3) 0.000(3) 0.002(3) 0.003(3)
C34 0.049(5) 0.035(4) 0.022(4) 0.005(3) 0.008(3) 0.005(4)
C35 0.038(4) 0.028(4) 0.026(4) 0.005(3) 0.012(3) -0.002(3)
C36 0.031(4) 0.025(3) 0.022(3) 0.002(3) 0.007(3) -0.002(3)
C37 0.023(3) 0.016(3) 0.021(3) -0.002(2) -0.004(2) 0.006(2)
C42 0.015(3) 0.016(3) 0.023(3) -0.003(2) -0.003(2) 0.000(2)
C43 0.018(3) 0.032(4) 0.026(3) 0.000(3) 0.002(3) -0.003(3)
C44 0.018(3) 0.037(4) 0.045(5) 0.003(3) 0.006(3) 0.000(3)
C45 0.015(3) 0.032(4) 0.053(5) -0.006(4) 0.001(3) -0.006(3)
C46 0.022(3) 0.029(4) 0.041(4) -0.011(3) -0.006(3) 0.004(3)
C47 0.025(3) 0.021(3) 0.029(4) -0.005(3) -0.005(3) 0.004(3)
C51 0.023(3) 0.019(3) 0.022(3) 0.004(3) 0.009(3) 0.002(2)
C52 0.026(3) 0.024(3) 0.025(3) 0.005(3) 0.004(3) 0.003(3)
C53 0.035(4) 0.022(4) 0.041(4) 0.008(3) 0.023(3) 0.007(3)
C54 0.047(5) 0.034(4) 0.030(4) 0.012(3) 0.022(4) 0.014(4)
C55 0.043(4) 0.036(4) 0.021(3) 0.002(3) 0.004(3) 0.013(3)
C56 0.027(3) 0.030(4) 0.024(3) 0.004(3) 0.003(3) 0.007(3)
C57 0.046(4) 0.039(3) 0.077(4) 0.014(3) 0.031(2) -0.006(3)
C58 0.086(5) 0.081(4) 0.038(3) 0.018(4) -0.022(4) -0.005(4)
C61 0.021(3) 0.018(3) 0.030(4) -0.002(3) -0.001(3) 0.007(2)
C62 0.027(4) 0.022(4) 0.043(4) 0.004(3) 0.008(3) 0.004(3)
C63 0.035(4) 0.025(4) 0.072(6) 0.007(4) 0.007(4) 0.003(3)
C64 0.034(4) 0.019(4) 0.103(8) -0.011(4) 0.018(5) -0.001(3)
C65 0.028(4) 0.023(4) 0.079(7) -0.017(4) 0.016(4) -0.004(3)
C66 0.021(3) 0.021(3) 0.047(4) -0.008(3) 0.008(3) -0.002(3)
C67 0.071(4) 0.039(3) 0.078(4) 0.004(4) 0.020(4) -0.008(3)
C68 0.042(4) 0.047(4) 0.150(6) -0.044(3) 0.046(4) -0.015(3)
N4 0.019(3) 0.020(3) 0.025(3) -0.003(2) 0.002(2) 0.003(2)
Cl1S 0.166(5) 0.101(3) 0.268(7) -0.031(4) 0.007(5) -0.032(3)
C5A 0.018(3) 0.021(3) 0.020(3) 0.004(2) 0.002(2) 0.003(2)
C6A 0.019(3) 0.012(3) 0.030(3) 0.001(2) 0.011(3) 0.008(2)
C11A 0.025(3) 0.020(3) 0.017(3) -0.002(2) -0.001(2) 0.005(2)
C12A 0.030(4) 0.026(4) 0.023(3) 0.002(3) 0.000(3) 0.001(3)
C13A 0.032(4) 0.027(4) 0.026(4) -0.003(3) -0.009(3) 0.003(3)
C14A 0.036(4) 0.027(4) 0.022(3) -0.008(3) -0.008(3) 0.008(3)
C15A 0.034(4) 0.028(4) 0.020(3) 0.001(3) 0.002(3) 0.012(3)
C16A 0.023(3) 0.020(3) 0.019(3) 0.001(2) -0.002(2) 0.008(2)
C17A 0.025(3) 0.026(3) 0.019(3) 0.005(3) 0.006(3) 0.007(3)
C22A 0.024(3) 0.020(3) 0.026(3) 0.000(3) 0.008(3) 0.003(3)
C23A 0.025(3) 0.023(3) 0.027(3) 0.005(3) 0.006(3) 0.005(3)
C24A 0.032(4) 0.033(4) 0.037(4) 0.007(3) 0.010(3) -0.004(3)
C25A 0.027(4) 0.032(4) 0.041(4) -0.002(3) 0.007(3) -0.007(3)
C26A 0.027(4) 0.036(4) 0.028(4) -0.004(3) 0.004(3) 0.001(3)
C27A 0.024(3) 0.026(3) 0.026(3) -0.004(3) 0.006(3) 0.001(3)
C31A 0.029(3) 0.025(3) 0.013(3) -0.003(2) -0.001(2) 0.006(3)
C32A 0.028(3) 0.021(3) 0.019(3) 0.001(2) 0.000(3) 0.009(3)
C33A 0.035(4) 0.024(4) 0.026(3) -0.004(3) -0.005(3) 0.003(3)
C34A 0.031(4) 0.029(4) 0.023(3) -0.003(3) -0.002(3) 0.010(3)
C35A 0.027(3) 0.033(4) 0.024(3) -0.006(3) 0.001(3) 0.007(3)
C36A 0.024(3) 0.025(3) 0.019(3) -0.001(3) -0.002(3) 0.006(3)
C37A 0.024(3) 0.027(4) 0.016(3) 0.003(3) 0.000(2) 0.001(3)
C41A 0.025(3) 0.031(4) 0.013(3) 0.002(3) 0.001(2) -0.002(3)
C42A 0.023(3) 0.037(4) 0.024(3) 0.004(3) 0.001(3) 0.001(3)
C43A 0.026(4) 0.036(4) 0.033(4) 0.009(3) 0.004(3) -0.005(3)
C44A 0.035(4) 0.037(4) 0.029(4) 0.010(3) 0.004(3) -0.011(3)
C45A 0.033(4) 0.028(4) 0.024(3) 0.004(3) 0.000(3) -0.001(3)
C46A 0.026(3) 0.024(3) 0.017(3) 0.005(3) 0.002(2) 0.001(3)
C51A 0.032(4) 0.031(4) 0.018(3) -0.004(3) 0.002(3) -0.004(3)
C52A 0.047(4) 0.027(4) 0.016(3) -0.002(3) 0.001(3) -0.009(3)
C53A 0.072(6) 0.037(5) 0.018(4) 0.005(3) 0.001(4) -0.007(4)
C54A 0.091(8) 0.041(5) 0.020(4) -0.005(3) 0.006(4) -0.010(5)
C55A 0.056(5) 0.043(5) 0.025(4) -0.006(3) -0.001(4) 0.000(4)
C56A 0.050(5) 0.035(4) 0.029(4) -0.001(3) -0.001(4) 0.002(4)
C57A 0.169(7) 0.041(4) 0.034(3) 0.009(3) 0.001(4) -0.010(4)
C58A 0.103(5) 0.065(5) 0.050(3) -0.024(4) -0.001(4) 0.015(3)
C61A 0.045(5) 0.036(5) 0.037(4) 0.000(4) 0.007(4) 0.014(4)
C62A 0.055(6) 0.050(5) 0.035(4) 0.005(4) 0.013(4) 0.030(5)
C63A 0.052(6) 0.048(6) 0.059(6) 0.008(5) 0.020(5) 0.022(5)
C64A 0.065(7) 0.051(6) 0.051(6) 0.004(5) 0.014(5) 0.029(5)
C65A 0.059(6) 0.043(5) 0.037(5) 0.002(4) 0.011(4) 0.013(4)
C66A 0.043(5) 0.043(5) 0.042(5) 0.003(4) 0.006(4) 0.016(4)
C67A 0.058(5) 0.091(5) 0.093(5) 0.009(4) 0.020(4) 0.045(4)
C68A 0.084(5) 0.042(4) 0.054(4) 0.000(4) 0.013(2) 0.014(4)
N3A 0.026(3) 0.027(3) 0.020(3) -0.001(2) 0.002(2) 0.001(2)
C2S 0.052(4) 0.038(3) 0.068(3) 0.012(3) 0.014(3) 0.004(2)
F1 0.075(4) 0.051(3) 0.162(5) -0.018(4) 0.086(4) -0.013(3)
F2 0.042(3) 0.108(5) 0.112(4) 0.056(3) 0.000(3) -0.027(3)
F3 0.065(3) 0.032(2) 0.066(3) 0.006(2) 0.024(3) -0.010(2)
F1S 0.046(4) 0.098(6) 0.114(6) 0.015(5) 0.030(4) 0.008(4)
F2S 0.081(4) 0.058(4) 0.067(4) 0.014(3) 0.017(3) 0.033(3)
F1A 0.186(8) 0.037(4) 0.045(4) 0.017(3) 0.003(4) 0.007(5)
F2A 0.183(7) 0.049(4) 0.047(4) 0.012(3) 0.003(4) -0.024(4)
F3A 0.169(8) 0.045(4) 0.031(3) 0.021(3) -0.004(4) -0.008(4)
F1B 0.169(7) 0.045(6) 0.048(6) 0.024(5) 0.001(5) -0.005(6)
F2B 0.182(9) 0.034(5) 0.041(5) 0.017(4) 0.004(6) -0.006(5)
F3B 0.177(9) 0.050(6) 0.036(4) 0.015(4) 0.004(5) -0.009(6)
F3S 0.064(4) 0.051(4) 0.078(4) 0.015(3) 0.023(3) 0.009(3)
F4S 0.129(6) 0.074(5) 0.052(4) 0.025(3) 0.049(4) 0.009(4)
F4A 0.137(5) 0.085(5) 0.068(4) -0.033(3) -0.016(4) 0.046(4)
F4 0.185(7) 0.086(4) 0.075(4) 0.012(4) -0.074(5) -0.029(4)
F5S 0.050(3) 0.062(4) 0.041(3) 0.008(3) 0.004(2) 0.007(3)
F5 0.103(5) 0.150(6) 0.033(3) 0.016(4) -0.010(3) -0.004(5)
F5A 0.119(5) 0.073(5) 0.120(6) -0.047(4) 0.023(4) 0.000(4)
F6S 0.061(4) 0.077(4) 0.043(3) 0.015(3) 0.006(3) 0.006(3)
F6 0.066(4) 0.126(5) 0.071(4) 0.012(4) -0.020(3) -0.005(4)
F6A 0.135(6) 0.091(5) 0.048(3) -0.028(3) 0.010(3) 0.023(4)
F7 0.100(5) 0.054(3) 0.078(3) 0.012(3) 0.032(3) -0.001(3)
F7S 0.094(5) 0.054(4) 0.057(4) -0.001(3) -0.003(3) 0.010(3)
F7A 0.072(5) 0.146(6) 0.109(5) -0.029(5) 0.010(4) 0.057(4)
F8S 0.085(5) 0.064(4) 0.070(4) 0.005(3) 0.020(4) 0.024(4)
F8 0.063(3) 0.058(4) 0.099(4) 0.008(3) 0.023(3) -0.025(3)
F8A 0.068(5) 0.115(5) 0.150(7) 0.034(4) 0.029(5) 0.033(4)
F9S 0.084(5) 0.061(4) 0.066(4) 0.006(3) -0.007(4) 0.004(4)
F9 0.102(4) 0.038(3) 0.082(4) 0.014(3) 0.029(4) -0.001(3)
F9A 0.065(4) 0.116(6) 0.091(4) 0.007(4) 0.007(3) 0.022(4)
F10S 0.038(3) 0.036(3) 0.057(3) 0.004(2) -0.001(2) -0.006(2)
F10A 0.096(5) 0.056(4) 0.063(3) -0.005(3) 0.003(3) -0.002(3)
F10 0.067(4) 0.117(6) 0.178(7) -0.022(4) 0.030(4) 0.012(4)
F11S 0.031(2) 0.048(3) 0.044(3) 0.017(2) -0.003(2) -0.003(2)
F11A 0.081(4) 0.055(3) 0.064(3) -0.003(3) 0.018(3) 0.004(3)
F11 0.074(4) 0.055(3) 0.166(6) -0.059(4) 0.073(4) -0.023(3)
F12S 0.020(2) 0.055(3) 0.071(4) 0.006(3) -0.004(2) 0.003(2)
F12A 0.107(5) 0.041(3) 0.083(4) 0.006(3) 0.023(3) 0.019(3)
F12 0.065(4) 0.056(3) 0.135(5) -0.050(3) 0.065(4) -0.023(3)
C1S 0.109(4) 0.093(4) 0.176(6) -0.019(5) 0.020(4) 0.010(4)
C3S 0.188(7) 0.182(7) 0.438(12) -0.102(8) 0.008(7) -0.021(7)
Cl8S 0.206(7) 0.173(7) 0.455(13) -0.127(7) 0.028(7) -0.041(6)
Cl7S 0.225(8) 0.212(8) 0.415(12) -0.077(7) 0.023(7) -0.018(6)
Cl9S 0.184(6) 0.185(7) 0.467(12) -0.114(8) -0.019(7) 0.025(5)

loop_
_atom_type_symbol
_atom_type_description
_atom_type_scat_dispersion_real
_atom_type_scat_dispersion_imag
_atom_type_scat_source
C C 0.0033 0.0016 'International Tables Vol C Tables 4.2.6.8 and 6.1.1.4'
H H 0.0000 0.0000 'International Tables Vol C Tables 4.2.6.8 and 6.1.1.4'
N N 0.0061 0.0033 'International Tables Vol C Tables 4.2.6.8 and 6.1.1.4'
F F 0.0171 0.0103 'International Tables Vol C Tables 4.2.6.8 and 6.1.1.4'
P P 0.1023 0.0942 'International Tables Vol C Tables 4.2.6.8 and 6.1.1.4'
S S 0.1246 0.1234 'International Tables Vol C Tables 4.2.6.8 and 6.1.1.4'
Ir Ir -1.4442 7.9887 'International Tables Vol C Tables 4.2.6.8 and 6.1.1.4'
Cl Cl 0.1484 0.1585 'International Tables Vol C Tables 4.2.6.8 and 6.1.1.4'

loop_
_geom_angle_atom_site_label_1
_geom_angle_atom_site_label_2
_geom_angle_atom_site_label_3
_geom_angle
C6 Ir1 C5 94.9(2)
C6 Ir1 N2 90.8(2)
C5 Ir1 N2 100.0(2)
C6 Ir1 C11 176.8(2)
C5 Ir1 C11 87.5(2)
N2 Ir1 C11 90.9(2)
C6 Ir1 N1 98.4(2)
C5 Ir1 N1 90.0(2)
N2 Ir1 N1 165.9(2)
C11 Ir1 N1 79.5(2)
C6 Ir1 C31 89.7(2)
C5 Ir1 C31 175.4(2)
N2 Ir1 C31 79.4(2)
C11 Ir1 C31 88.0(2)
N1 Ir1 C31 89.9(2)
N4A Ir2 C5A 95.2(3)
N4A Ir2 N2A 99.9(2)
C5A Ir2 N2A 86.3(2)
N4A Ir2 C11A 87.9(3)
C5A Ir2 C11A 176.1(3)
N2A Ir2 C11A 90.9(2)
N4A Ir2 N1A 89.1(2)
C5A Ir2 N1A 102.7(2)
N2A Ir2 N1A 166.7(2)
C11A Ir2 N1A 79.6(2)
N4A Ir2 C31A 174.0(3)
C5A Ir2 C31A 90.6(3)
N2A Ir2 C31A 79.1(3)
C11A Ir2 C31A 86.2(2)
N1A Ir2 C31A 90.9(2)
C17 S1 C23 89.8(3)
C37A S2A C42A 89.6(3)
C37 S2 C47 89.9(3)
C17A S1A C23A 89.7(3)
F12S P2S F10S 93.3(3)
F12S P2S F8S 175.4(4)
F10S P2S F8S 89.7(4)
F12S P2S F7S 90.2(4)
F10S P2S F7S 175.1(4)
F8S P2S F7S 86.7(4)
F12S P2S F9S 86.9(4)
F10S P2S F9S 87.0(3)
F8S P2S F9S 89.7(4)
F7S P2S F9S 89.7(4)
F12S P2S F11S 91.2(3)
F10S P2S F11S 90.4(3)
F8S P2S F11S 92.3(3)
F7S P2S F11S 93.1(3)
F9S P2S F11S 176.6(4)
F3S P1S F4S 90.0(4)
F3S P1S F2S 179.3(4)
F4S P1S F2S 90.6(4)
F3S P1S F6S 90.9(4)
F4S P1S F6S 178.3(5)
F2S P1S F6S 88.5(4)
F3S P1S F1S 89.7(4)
F4S P1S F1S 91.6(4)
F2S P1S F1S 90.5(4)
F6S P1S F1S 89.9(4)
F3S P1S F5S 90.0(3)
F4S P1S F5S 89.7(4)
F2S P1S F5S 89.7(4)
F6S P1S F5S 88.8(3)
F1S P1S F5S 178.7(4)
C17 N1 C22 112.5(5)
C17 N1 Ir1 113.5(4)
C22 N1 Ir1 133.0(4)
C6A N4A Ir2 174.0(6)
C17A N1A C22A 112.6(6)
C17A N1A Ir2 113.3(5)
C22A N1A Ir2 133.8(4)
C37A N2A C41A 111.4(6)
C37A N2A Ir2 114.4(5)
C41A N2A Ir2 134.0(5)
C37 N2 C42 112.3(5)
C37 N2 Ir1 113.6(4)
C42 N2 Ir1 133.8(4)
C5 N3 C51 171.7(6)
N3 C5 Ir1 174.9(5)
N4 C6 Ir1 177.6(6)
C16 C11 C12 116.9(6)
C16 C11 Ir1 129.2(5)
C12 C11 Ir1 113.9(5)
C11 C12 C13 122.7(6)
C11 C12 C17 113.4(6)
C13 C12 C17 123.9(6)
C14 C13 C12 118.8(7)
C13 C14 C15 120.1(7)
C16 C15 C14 120.3(7)
C15 C16 C11 121.3(7)
N1 C17 C12 119.3(6)
N1 C17 S1 114.6(5)
C12 C17 S1 125.9(5)
C27 C22 N1 127.9(6)
C27 C22 C23 119.5(6)
N1 C22 C23 112.5(6)
C24 C23 C22 120.9(7)
C24 C23 S1 128.6(5)
C22 C23 S1 110.5(5)
C25 C24 C23 118.5(7)
C24 C25 C26 121.3(7)
C27 C26 C25 120.4(7)
C22 C27 C26 119.3(6)
C32 C31 C36 117.3(6)
C32 C31 Ir1 113.5(5)
C36 C31 Ir1 129.2(5)
C31 C32 C33 122.5(6)
C31 C32 C37 114.0(6)
C33 C32 C37 123.5(6)
C34 C33 C32 119.3(7)
C33 C34 C35 119.2(7)
C36 C35 C34 121.2(7)
C35 C36 C31 120.5(7)
N2 C37 C32 118.8(6)
N2 C37 S2 114.9(5)
C32 C37 S2 126.3(5)
C43 C42 N2 127.7(6)
C43 C42 C47 119.8(6)
N2 C42 C47 112.4(6)
C42 C43 C44 117.8(7)
C43 C44 C45 122.1(7)
C46 C45 C44 120.1(7)
C45 C46 C47 118.7(7)
C46 C47 C42 121.4(7)
C46 C47 S2 128.1(6)
C42 C47 S2 110.5(5)
N3 C51 C52 119.3(6)
N3 C51 C56 119.0(6)
C52 C51 C56 121.7(6)
C53 C52 C51 118.4(7)
C52 C53 C54 121.2(7)
C52 C53 C57 115.6(8)
C54 C53 C57 123.1(8)
C55 C54 C53 118.9(7)
C54 C55 C56 122.0(7)
C54 C55 C58 119.5(8)
C56 C55 C58 118.5(9)
C55 C56 C51 117.7(7)
F2 C57 F1 110.8(10)
F2 C57 F3 107.3(9)
F1 C57 F3 101.6(8)
F2 C57 C53 118.8(8)
F1 C57 C53 109.3(9)
F3 C57 C53 107.5(8)
F4 C58 F5 112.6(12)
F4 C58 F6 103.5(12)
F5 C58 F6 101.0(9)
F4 C58 C55 113.3(9)
F5 C58 C55 114.0(11)
F6 C58 C55 111.2(10)
C66 C61 C62 122.3(6)
C66 C61 N4 119.3(6)
C62 C61 N4 118.4(6)
C63 C62 C61 118.7(7)
C62 C63 C64 120.7(8)
C62 C63 C67 117.0(8)
C64 C63 C67 122.3(8)
C63 C64 C65 119.8(8)
C64 C65 C66 121.7(8)
C64 C65 C68 120.5(8)
C66 C65 C68 117.9(8)
C65 C66 C61 116.9(7)
F9 C67 F8 113.6(10)
F9 C67 F7 104.2(10)
F8 C67 F7 104.4(10)
F9 C67 C63 112.0(9)
F8 C67 C63 109.9(9)
F7 C67 C63 112.5(9)
F12 C68 F11 119.2(12)
F12 C68 F10 96.1(9)
F11 C68 F10 96.8(10)
F12 C68 C65 117.0(9)
F11 C68 C65 115.7(8)
F10 C68 C65 105.8(12)
C6 N4 C61 165.9(7)
N3A C5A Ir2 170.0(6)
N4A C6A C61A 166.8(8)
C12A C11A C16A 117.2(6)
C12A C11A Ir2 128.6(5)
C16A C11A Ir2 114.1(5)
C11A C12A C13A 120.6(7)
C14A C13A C12A 120.5(7)
C15A C14A C13A 120.2(7)
C14A C15A C16A 118.6(7)
C15A C16A C11A 122.9(7)
C15A C16A C17A 123.9(6)
C11A C16A C17A 113.2(6)
N1A C17A C16A 119.2(6)
N1A C17A S1A 114.2(5)
C16A C17A S1A 126.5(5)
N1A C22A C27A 127.8(6)
N1A C22A C23A 112.3(6)
C27A C22A C23A 119.8(7)
C22A C23A C24A 121.2(7)
C22A C23A S1A 111.1(5)
C24A C23A S1A 127.7(6)
C25A C24A C23A 118.1(7)
C24A C25A C26A 120.7(7)
C27A C26A C25A 121.4(7)
C26A C27A C22A 118.7(7)
C36A C31A C32A 116.9(6)
C36A C31A Ir2 114.5(5)
C32A C31A Ir2 128.7(5)
C33A C32A C31A 120.7(7)
C34A C33A C32A 121.0(7)
C35A C34A C33A 119.9(7)
C34A C35A C36A 118.6(7)
C31A C36A C35A 122.8(7)
C31A C36A C37A 113.3(6)
C35A C36A C37A 123.9(7)
N2A C37A C36A 118.4(6)
N2A C37A S2A 115.1(5)
C36A C37A S2A 126.5(5)
C46A C41A C42A 120.0(7)
C46A C41A N2A 126.6(6)
C42A C41A N2A 113.4(6)
C43A C42A C41A 121.2(7)
C43A C42A S2A 128.4(6)
C41A C42A S2A 110.4(6)
C44A C43A C42A 118.2(7)
C43A C44A C45A 121.8(7)
C46A C45A C44A 119.9(7)
C45A C46A C41A 118.9(6)
C52A C51A C56A 121.7(7)
C52A C51A N3A 119.2(6)
C56A C51A N3A 119.0(7)
C51A C52A C53A 118.7(7)
C54A C53A C52A 120.8(8)
C54A C53A C57A 120.4(8)
C52A C53A C57A 118.8(8)
C53A C54A C55A 119.9(8)
C54A C55A C56A 120.5(8)
C54A C55A C58A 121.1(8)
C56A C55A C58A 118.3(9)
C55A C56A C51A 118.3(8)
F1A C57A F3A 119.1(12)
F2B C57A F3B 107.3(16)
F1A C57A C53A 116.4(9)
F3A C57A C53A 113.9(9)
F2B C57A C53A 124.2(13)
F3B C57A C53A 120.6(15)
F1A C57A F2A 98.3(9)
F3A C57A F2A 97.7(9)
C53A C57A F2A 107.0(10)
F2B C57A F1B 96.6(16)
F3B C57A F1B 94.5(15)
C53A C57A F1B 106.0(11)
F5A C58A F4A 107.6(12)
F5A C58A F6A 104.9(10)
F4A C58A F6A 105.4(11)
F5A C58A C55A 113.3(11)
F4A C58A C55A 112.9(10)
F6A C58A C55A 112.2(11)
C62A C61A C66A 120.4(9)
C62A C61A C6A 122.2(9)
C66A C61A C6A 117.5(8)
C61A C62A C63A 122.0(11)
C64A C63A C62A 119.9(10)
C64A C63A C67A 117.7(10)
C62A C63A C67A 122.3(12)
C63A C64A C65A 118.8(9)
C66A C65A C64A 120.3(10)
C66A C65A C68A 118.1(9)
C64A C65A C68A 121.6(9)
C61A C66A C65A 118.5(9)
F9A C67A F8A 102.3(13)
F9A C67A F7A 106.5(10)
F8A C67A F7A 108.6(12)
F9A C67A C63A 116.5(11)
F8A C67A C63A 112.2(10)
F7A C67A C63A 110.2(13)
F12A C68A F11A 107.9(9)
F12A C68A F10A 105.4(9)
F11A C68A F10A 104.5(10)
F12A C68A C65A 114.6(10)
F11A C68A C65A 112.4(9)
F10A C68A C65A 111.2(9)
C5A N3A C51A 173.3(7)
Cl4S C2S Cl5S 110.4(5)
Cl4S C2S Cl6S 109.6(6)
Cl5S C2S Cl6S 109.9(6)
Cl1S C1S Cl3S 109.2(12)
Cl1S C1S Cl2S 109.5(12)
Cl3S C1S Cl2S 108.9(11)
Cl8S C3S Cl7S 114(3)
Cl8S C3S Cl9S 116(3)
Cl7S C3S Cl9S 92.9(18)

loop_
_geom_bond_atom_site_label_1
_geom_bond_atom_site_label_2
_geom_bond_distance
Ir1 C6 1.989(6)
Ir1 C5 2.006(6)
Ir1 N2 2.073(5)
Ir1 C11 2.073(6)
Ir1 N1 2.076(5)
Ir1 C31 2.078(6)
Ir2 N4A 2.006(7)
Ir2 C5A 2.015(7)
Ir2 N2A 2.068(6)
Ir2 C11A 2.072(6)
Ir2 N1A 2.075(6)
Ir2 C31A 2.075(7)
S1 C17 1.727(7)
S1 C23 1.736(7)
S2A C37A 1.719(7)
S2A C42A 1.741(8)
S2 C37 1.718(7)
S2 C47 1.738(8)
S1A C17A 1.722(7)
S1A C23A 1.725(8)
P2S F12S 1.549(5)
P2S F10S 1.570(6)
P2S F8S 1.582(7)
P2S F7S 1.588(7)
P2S F9S 1.619(7)
P2S F11S 1.623(5)
Cl6S C2S 1.760(10)
P1S F3S 1.583(7)
P1S F4S 1.589(6)
P1S F2S 1.593(7)
P1S F6S 1.594(6)
P1S F1S 1.594(8)
P1S F5S 1.609(6)
Cl5S C2S 1.757(11)
Cl4S C2S 1.741(11)
Cl3S C1S 1.75(2)
N1 C17 1.321(8)
N1 C22 1.397(8)
N4A C6A 1.152(9)
N1A C17A 1.329(8)
N1A C22A 1.385(9)
N2A C37A 1.331(9)
N2A C41A 1.395(9)
N2 C37 1.324(8)
N2 C42 1.401(8)
N3 C5 1.156(8)
N3 C51 1.387(8)
Cl2S C1S 1.772(19)
C6 N4 1.158(8)
C11 C16 1.400(9)
C11 C12 1.400(9)
C12 C13 1.405(9)
C12 C17 1.441(9)
C13 C14 1.372(11)
C14 C15 1.406(11)
C15 C16 1.385(9)
C22 C27 1.389(10)
C22 C23 1.408(9)
C23 C24 1.404(10)
C24 C25 1.365(11)
C25 C26 1.400(11)
C26 C27 1.390(10)
C31 C32 1.397(9)
C31 C36 1.398(9)
C32 C33 1.402(9)
C32 C37 1.441(10)
C33 C34 1.379(11)
C34 C35 1.396(12)
C35 C36 1.394(9)
C42 C43 1.388(9)
C42 C47 1.407(9)
C43 C44 1.388(10)
C44 C45 1.391(11)
C45 C46 1.372(12)
C46 C47 1.384(10)
C51 C52 1.389(10)
C51 C56 1.401(10)
C52 C53 1.387(10)
C53 C54 1.391(13)
C53 C57 1.517(12)
C54 C55 1.380(12)
C55 C56 1.384(10)
C55 C58 1.480(13)
C57 F2 1.242(13)
C57 F1 1.340(12)
C57 F3 1.378(11)
C58 F4 1.263(15)
C58 F5 1.313(14)
C58 F6 1.336(16)
C61 C66 1.387(10)
C61 C62 1.391(10)
C61 N4 1.393(8)
C62 C63 1.370(11)
C63 C64 1.373(13)
C63 C67 1.524(13)
C64 C65 1.381(12)
C65 C66 1.386(10)
C65 C68 1.500(13)
C67 F9 1.312(13)
C67 F8 1.329(14)
C67 F7 1.349(14)
C68 F12 1.237(13)
C68 F11 1.244(12)
C68 F10 1.491(18)
Cl1S C1S 1.69(2)
C5A N3A 1.148(9)
C6A C61A 1.410(10)
C11A C12A 1.395(10)
C11A C16A 1.399(9)
C12A C13A 1.397(10)
C13A C14A 1.389(11)
C14A C15A 1.383(11)
C15A C16A 1.392(9)
C16A C17A 1.451(10)
C22A C27A 1.395(10)
C22A C23A 1.403(9)
C23A C24A 1.406(10)
C24A C25A 1.383(12)
C25A C26A 1.399(11)
C26A C27A 1.384(10)
C31A C36A 1.399(10)
C31A C32A 1.407(10)
C32A C33A 1.394(10)
C33A C34A 1.387(11)
C34A C35A 1.386(11)
C35A C36A 1.405(9)
C36A C37A 1.447(10)
C41A C46A 1.393(10)
C41A C42A 1.395(10)
C42A C43A 1.392(11)
C43A C44A 1.365(12)
C44A C45A 1.401(11)
C45A C46A 1.386(10)
C51A C52A 1.378(11)
C51A C56A 1.391(11)
C51A N3A 1.413(9)
C52A C53A 1.383(10)
C53A C54A 1.373(13)
C53A C57A 1.461(14)
C54A C55A 1.383(13)
C55A C56A 1.383(11)
C55A C58A 1.503(14)
C57A F1A 1.250(15)
C57A F3A 1.342(11)
C57A F2B 1.353(15)
C57A F3B 1.370(15)
C57A F2A 1.468(13)
C57A F1B 1.490(16)
C58A F5A 1.295(16)
C58A F4A 1.327(15)
C58A F6A 1.338(14)
C61A C62A 1.341(13)
C61A C66A 1.381(13)
C62A C63A 1.369(13)
C63A C64A 1.362(16)
C63A C67A 1.492(15)
C64A C65A 1.407(14)
C65A C66A 1.392(12)
C65A C68A 1.483(16)
C67A F9A 1.275(16)
C67A F8A 1.350(18)
C67A F7A 1.359(16)
C68A F12A 1.332(12)
C68A F11A 1.333(13)
C68A F10A 1.369(14)
C3S Cl8S 1.54(4)
C3S Cl7S 1.76(4)
C3S Cl9S 1.78(4)
